data_2208324
loop_
_publ_author_name
'Kavitha, Savaridasson Jose'
'Panchanatheswaran, Krishnaswamy '
'Low, John N.'
'Glidewell, Christopher'

_publ_section_title
;
 (2,2'-Bipyridyl)bis(pentane-2,4-dionato)vanadium(III) perchlorate
 dichloromethane solvate
;
_journal_coeditor_code HB2004
_journal_issue 3
_journal_name_full 'Acta Crystallographica Section E'
_journal_page_first m529
_journal_page_last m531
_journal_paper_doi 10.1107/S1600536806004594
_journal_volume 62
_journal_year 2006
_chemical_formula_iupac '[V (C5 H7 O2)2 (C10 H8 N2)] Cl O4, C H2 Cl2'
_chemical_formula_moiety 'C20 H22 N2 O4 V +, Cl O4 -, C H2 Cl2'
_chemical_formula_sum 'C21 H24 Cl3 N2 O8 V'
_chemical_formula_weight 589.71
_chemical_name_systematic
;
(2,2'-Bipyridyl)bis(pentane-2,4-dionato)vanadium(III) perchlorate
dichloromethane solvate
;
_space_group_IT_number 14
_symmetry_cell_setting monoclinic
_symmetry_space_group_name_Hall '-P 2ybc'
_symmetry_space_group_name_H-M 'P 1 21/c 1'
_atom_sites_solution_hydrogens geom
_atom_sites_solution_primary direct
_atom_sites_solution_secondary difmap
_cell_angle_alpha 90.00
_cell_angle_beta 111.4860(13)
_cell_angle_gamma 90.00
_cell_formula_units_Z 4
_cell_length_a 15.0676(5)
_cell_length_b 12.5534(3)
_cell_length_c 14.5533(5)
_cell_measurement_reflns_used 5869
_cell_measurement_temperature 120(2)
_cell_measurement_theta_max 27.50
_cell_measurement_theta_min 3.18
_cell_volume 2561.45(14)
_computing_cell_refinement 'DENZO (Otwinowski & Minor, 1997) and COLLECT'
_computing_data_collection 'COLLECT (Hooft, 1999)'
_computing_data_reduction 'DENZO and COLLECT'
_computing_molecular_graphics 'PLATON (Spek, 2003)'
_computing_publication_material 'SHELXL97 and PRPKAPPA (Ferguson, 1999)'
_computing_structure_refinement 'OSCAIL and SHELXL97 (Sheldrick, 1997)'
_computing_structure_solution 'OSCAIL (McArdle, 2003) and SHELXS97 (Sheldrick, 1997)'
_diffrn_ambient_temperature 120(2)
_diffrn_detector_area_resol_mean 9.091
_diffrn_measured_fraction_theta_full 0.997
_diffrn_measured_fraction_theta_max 0.997
_diffrn_measurement_device_type 'Bruker--Nonius KappaCCD'
_diffrn_measurement_method '\f and \w'
_diffrn_radiation_monochromator graphite
_diffrn_radiation_source 'Bruker--Nonius FR591 rotating anode'
_diffrn_radiation_type 'Mo K\a'
_diffrn_radiation_wavelength 0.71073
_diffrn_reflns_av_R_equivalents 0.0580
_diffrn_reflns_av_sigmaI/netI 0.0435
_diffrn_reflns_limit_h_max 19
_diffrn_reflns_limit_h_min -19
_diffrn_reflns_limit_k_max 16
_diffrn_reflns_limit_k_min -16
_diffrn_reflns_limit_l_max 18
_diffrn_reflns_limit_l_min -18
_diffrn_reflns_number 37694
_diffrn_reflns_theta_full 27.50
_diffrn_reflns_theta_max 27.50
_diffrn_reflns_theta_min 3.18
_diffrn_standards_decay_% 0
_exptl_absorpt_coefficient_mu 0.748
_exptl_absorpt_correction_T_max 0.956
_exptl_absorpt_correction_T_min 0.706
_exptl_absorpt_correction_type multi-scan
_exptl_absorpt_process_details '(SADABS; Sheldrick, 2003)'
_exptl_crystal_colour orange
_exptl_crystal_density_diffrn 1.529
_exptl_crystal_density_method 'not measured'
_exptl_crystal_description plate
_exptl_crystal_F_000 1208
_exptl_crystal_size_max 0.50
_exptl_crystal_size_mid 0.20
_exptl_crystal_size_min 0.06
_refine_diff_density_max 0.356
_refine_diff_density_min -0.482
_refine_ls_extinction_method none
_refine_ls_goodness_of_fit_ref 1.067
_refine_ls_hydrogen_treatment constr
_refine_ls_matrix_type full
_refine_ls_number_parameters 320
_refine_ls_number_reflns 5869
_refine_ls_number_restraints 0
_refine_ls_restrained_S_all 1.067
_refine_ls_R_factor_all 0.0710
_refine_ls_R_factor_gt 0.0425
_refine_ls_shift/su_max 0.001
_refine_ls_shift/su_mean 0.000
_refine_ls_structure_factor_coef Fsqd
_refine_ls_weighting_details 'w = 1/[\s^2^(Fo^2^)+(0.0354P)^2^+2.8417P] where P = (Fo^2^+2Fc^2^)/3'
_refine_ls_weighting_scheme calc
_refine_ls_wR_factor_gt 0.0954
_refine_ls_wR_factor_ref 0.1047
_reflns_number_gt 4242
_reflns_number_total 5869
_reflns_threshold_expression I>2\s(I)
_cod_data_source_file hb2004.cif
_cod_data_source_block I
_cod_original_sg_symbol_H-M 'P 21/c'
_cod_database_code 2208324

loop_
_symmetry_equiv_pos_as_xyz
'x, y, z'
'-x, y+1/2, -z+1/2'
'-x, -y, -z'
'x, -y+1/2, z+1/2'

loop_
_atom_site_type_symbol
_atom_site_label
_atom_site_fract_x
_atom_site_fract_y
_atom_site_fract_z
_atom_site_U_iso_or_equiv
_atom_site_adp_type
_atom_site_calc_flag
_atom_site_refinement_flags
_atom_site_occupancy
V V1 0.71091(3) 0.62674(3) 0.40436(3) 0.01887(11) Uani d . 1
N N11 0.59056(14) 0.72637(16) 0.37634(14) 0.0191(4) Uani d . 1
C C12 0.50629(17) 0.67768(19) 0.36333(18) 0.0209(5) Uani d . 1
C C13 0.42284(19) 0.7349(2) 0.3421(2) 0.0302(6) Uani d . 1
C C14 0.4254(2) 0.8446(2) 0.3349(2) 0.0335(7) Uani d . 1
C C15 0.51090(19) 0.8947(2) 0.34727(19) 0.0276(6) Uani d . 1
C C16 0.59128(19) 0.8328(2) 0.36672(18) 0.0228(5) Uani d . 1
N N21 0.59971(14) 0.51845(16) 0.39565(14) 0.0201(4) Uani d . 1
C C22 0.51166(17) 0.56069(19) 0.37491(17) 0.0208(5) Uani d . 1
C C23 0.43394(19) 0.4968(2) 0.36685(19) 0.0258(6) Uani d . 1
C C24 0.4470(2) 0.3880(2) 0.3813(2) 0.0300(6) Uani d . 1
C C25 0.5367(2) 0.3449(2) 0.4029(2) 0.0289(6) Uani d . 1
C C26 0.61101(19) 0.4125(2) 0.40911(18) 0.0245(5) Uani d . 1
C C31 0.81839(18) 0.6627(2) 0.61603(18) 0.0233(5) Uani d . 1
O O31 0.74506(12) 0.62160(13) 0.54909(12) 0.0224(4) Uani d . 1
C C32 0.87980(17) 0.7349(2) 0.59678(19) 0.0253(6) Uani d . 1
C C33 0.86659(17) 0.7763(2) 0.50439(19) 0.0229(5) Uani d . 1
O O33 0.79843(12) 0.74640(13) 0.42470(12) 0.0234(4) Uani d . 1
C C34 0.8345(2) 0.6315(2) 0.72030(19) 0.0351(7) Uani d . 1
C C35 0.9308(2) 0.8620(2) 0.4930(2) 0.0317(6) Uani d . 1
C C41 0.71562(17) 0.58255(19) 0.20685(18) 0.0203(5) Uani d . 1
O O41 0.67408(12) 0.62704(13) 0.25980(12) 0.0213(4) Uani d . 1
C C42 0.79325(18) 0.51384(19) 0.24419(19) 0.0230(5) Uani d . 1
C C43 0.83089(17) 0.47996(19) 0.34177(19) 0.0213(5) Uani d . 1
O O43 0.80044(12) 0.51241(14) 0.40936(12) 0.0239(4) Uani d . 1
C C44 0.6717(2) 0.6036(2) 0.09848(19) 0.0273(6) Uani d . 1
C C45 0.90869(19) 0.3987(2) 0.3743(2) 0.0297(6) Uani d . 1
Cl Cl1 0.73123(5) 0.11454(5) 0.42413(5) 0.03025(16) Uani d . 1
O O1 0.64206(18) 0.11127(18) 0.4379(2) 0.0655(8) Uani d . 1
O O2 0.74504(15) 0.21793(15) 0.38921(16) 0.0391(5) Uani d . 1
O O3 0.80694(18) 0.09205(18) 0.51596(17) 0.0543(6) Uani d . 1
O O4 0.73151(19) 0.03468(17) 0.35384(17) 0.0530(6) Uani d . 1
C C51 0.8670(2) 0.3419(3) 0.6071(2) 0.0364(7) Uani d . 1
Cl Cl2 0.82681(6) 0.33110(8) 0.70602(6) 0.0493(2) Uani d . 1
Cl Cl3 0.99178(5) 0.35970(7) 0.65157(6) 0.0454(2) Uani d . 1
H H13 0.3645 0.6993 0.3326 0.036 Uiso calc R 1
H H14 0.3689 0.8853 0.3216 0.040 Uiso calc R 1
H H15 0.5141 0.9700 0.3424 0.033 Uiso calc R 1
H H16 0.6497 0.8668 0.3736 0.027 Uiso calc R 1
H H23 0.3725 0.5273 0.3516 0.031 Uiso calc R 1
H H24 0.3946 0.3432 0.3763 0.036 Uiso calc R 1
H H25 0.5470 0.2705 0.4133 0.035 Uiso calc R 1
H H26 0.6727 0.3829 0.4235 0.029 Uiso calc R 1
H H32 0.9346 0.7572 0.6508 0.030 Uiso calc R 1
H H34A 0.8048 0.6842 0.7496 0.053 Uiso calc R 1
H H34B 0.9032 0.6284 0.7587 0.053 Uiso calc R 1
H H34C 0.8061 0.5614 0.7208 0.053 Uiso calc R 1
H H35A 0.9654 0.8356 0.4521 0.048 Uiso calc R 1
H H35B 0.9766 0.8823 0.5581 0.048 Uiso calc R 1
H H35C 0.8926 0.9242 0.4611 0.048 Uiso calc R 1
H H42 0.8222 0.4887 0.2003 0.028 Uiso calc R 1
H H44A 0.6035 0.5868 0.0749 0.041 Uiso calc R 1
H H44B 0.7027 0.5590 0.0637 0.041 Uiso calc R 1
H H44C 0.6801 0.6788 0.0857 0.041 Uiso calc R 1
H H45A 0.9596 0.4236 0.4344 0.044 Uiso calc R 1
H H45B 0.9344 0.3882 0.3221 0.044 Uiso calc R 1
H H45C 0.8831 0.3312 0.3877 0.044 Uiso calc R 1
H H51A 0.8354 0.4032 0.5650 0.044 Uiso calc R 1
H H51B 0.8497 0.2767 0.5662 0.044 Uiso calc R 1

loop_
_atom_site_aniso_label
_atom_site_aniso_U_11
_atom_site_aniso_U_22
_atom_site_aniso_U_33
_atom_site_aniso_U_12
_atom_site_aniso_U_13
_atom_site_aniso_U_23
V1 0.0197(2) 0.0222(2) 0.0139(2) 0.00181(17) 0.00524(16) -0.00108(17)
N11 0.0223(10) 0.0219(10) 0.0122(10) 0.0007(8) 0.0053(8) 0.0005(8)
C12 0.0224(12) 0.0245(13) 0.0151(12) 0.0016(10) 0.0059(10) -0.0013(10)
C13 0.0232(13) 0.0322(15) 0.0342(16) 0.0042(11) 0.0093(12) 0.0014(12)
C14 0.0297(15) 0.0322(15) 0.0347(17) 0.0134(12) 0.0073(13) 0.0060(12)
C15 0.0372(15) 0.0211(13) 0.0215(14) 0.0071(11) 0.0072(12) 0.0013(10)
C16 0.0307(14) 0.0218(12) 0.0152(12) -0.0016(10) 0.0074(11) -0.0009(10)
N21 0.0225(10) 0.0224(10) 0.0140(10) 0.0028(8) 0.0048(9) -0.0009(8)
C22 0.0226(12) 0.0246(13) 0.0140(12) 0.0016(10) 0.0053(10) -0.0013(10)
C23 0.0261(13) 0.0274(13) 0.0248(14) -0.0007(11) 0.0104(11) -0.0010(11)
C24 0.0328(15) 0.0299(15) 0.0299(15) -0.0067(12) 0.0147(12) -0.0027(12)
C25 0.0386(15) 0.0232(13) 0.0258(15) -0.0009(11) 0.0128(13) 0.0015(11)
C26 0.0294(14) 0.0232(12) 0.0198(13) 0.0057(10) 0.0076(11) 0.0018(10)
C31 0.0237(13) 0.0282(13) 0.0172(13) 0.0078(10) 0.0065(11) -0.0017(10)
O31 0.0238(9) 0.0270(9) 0.0153(9) 0.0007(7) 0.0060(7) -0.0010(7)
C32 0.0189(12) 0.0337(14) 0.0192(13) 0.0007(10) 0.0021(10) -0.0039(11)
C33 0.0193(12) 0.0255(13) 0.0235(14) 0.0037(10) 0.0073(11) -0.0038(10)
O33 0.0229(9) 0.0288(9) 0.0169(9) -0.0018(7) 0.0053(7) 0.0004(7)
C34 0.0400(16) 0.0447(17) 0.0164(14) -0.0031(13) 0.0053(12) 0.0008(12)
C35 0.0288(14) 0.0369(16) 0.0277(15) -0.0083(12) 0.0084(12) -0.0026(12)
C41 0.0243(12) 0.0189(12) 0.0179(12) -0.0062(10) 0.0078(10) -0.0032(10)
O41 0.0238(9) 0.0251(9) 0.0145(8) 0.0027(7) 0.0062(7) -0.0010(7)
C42 0.0254(13) 0.0240(13) 0.0215(13) -0.0030(10) 0.0109(11) -0.0038(10)
C43 0.0190(12) 0.0189(12) 0.0268(14) -0.0029(9) 0.0095(11) -0.0024(10)
O43 0.0238(9) 0.0281(9) 0.0194(9) 0.0064(7) 0.0074(8) 0.0012(7)
C44 0.0391(15) 0.0244(13) 0.0179(13) -0.0025(11) 0.0097(12) -0.0006(10)
C45 0.0280(14) 0.0284(14) 0.0342(16) 0.0060(11) 0.0134(12) 0.0002(12)
Cl1 0.0368(4) 0.0213(3) 0.0326(4) -0.0015(3) 0.0127(3) 0.0009(3)
O1 0.0581(16) 0.0403(13) 0.117(2) 0.0093(11) 0.0545(17) 0.0239(14)
O2 0.0507(13) 0.0224(10) 0.0452(13) -0.0033(9) 0.0187(11) 0.0070(9)
O3 0.0660(16) 0.0446(13) 0.0385(14) 0.0026(12) 0.0028(12) 0.0061(10)
O4 0.0817(17) 0.0329(12) 0.0459(14) -0.0104(12) 0.0252(13) -0.0161(10)
C51 0.0273(14) 0.0440(17) 0.0299(16) -0.0083(13) 0.0007(13) 0.0040(13)
Cl2 0.0371(4) 0.0672(5) 0.0473(5) 0.0015(4) 0.0198(4) 0.0126(4)
Cl3 0.0273(4) 0.0657(5) 0.0389(4) -0.0050(3) 0.0070(3) 0.0168(4)

loop_
_atom_type_symbol
_atom_type_description
_atom_type_scat_dispersion_real
_atom_type_scat_dispersion_imag
_atom_type_scat_source
C C 0.0033 0.0016 'International Tables Vol C Tables 4.2.6.8 and 6.1.1.4'
H H 0.0000 0.0000 'International Tables Vol C Tables 4.2.6.8 and 6.1.1.4'
Cl Cl 0.1484 0.1585 'International Tables Vol C Tables 4.2.6.8 and 6.1.1.4'
N N 0.0061 0.0033 'International Tables Vol C Tables 4.2.6.8 and 6.1.1.4'
O O 0.0106 0.0060 'International Tables Vol C Tables 4.2.6.8 and 6.1.1.4'
V V 0.3005 0.5294 'International Tables Vol C Tables 4.2.6.8 and 6.1.1.4'

loop_
_geom_angle_atom_site_label_1
_geom_angle_atom_site_label_2
_geom_angle_atom_site_label_3
_geom_angle
_geom_angle_publ_flag
O33 V1 O43 98.11(7) no
O33 V1 O41 94.07(7) no
O43 V1 O41 87.81(7) no
O33 V1 O31 88.04(7) no
O43 V1 O31 91.70(7) no
O41 V1 O31 177.88(7) no
O33 V1 N11 93.33(7) no
O43 V1 N11 166.71(8) no
O41 V1 N11 84.65(7) no
O31 V1 N11 95.44(7) no
O33 V1 N21 167.72(7) no
O43 V1 N21 92.92(7) no
O41 V1 N21 91.72(7) no
O31 V1 N21 86.25(7) no
N11 V1 N21 76.43(8) no
C16 N11 C12 118.4(2) no
C16 N11 V1 124.66(17) no
C12 N11 V1 116.88(15) no
N11 C12 C13 121.7(2) no
N11 C12 C22 115.0(2) no
C13 C12 C22 123.3(2) no
C12 C13 C14 119.1(3) no
C12 C13 H13 120.5 no
C14 C13 H13 120.5 no
C13 C14 C15 119.6(2) no
C13 C14 H14 120.2 no
C15 C14 H14 120.2 no
C16 C15 C14 118.4(2) no
C16 C15 H15 120.8 no
C14 C15 H15 120.8 no
N11 C16 C15 122.8(2) no
N11 C16 H16 118.6 no
C15 C16 H16 118.6 no
C26 N21 C22 118.7(2) no
C26 N21 V1 124.64(17) no
C22 N21 V1 116.67(16) no
N21 C22 C23 121.3(2) no
N21 C22 C12 115.0(2) no
C23 C22 C12 123.8(2) no
C24 C23 C22 119.2(2) no
C24 C23 H23 120.4 no
C22 C23 H23 120.4 no
C25 C24 C23 119.6(2) no
C25 C24 H24 120.2 no
C23 C24 H24 120.2 no
C24 C25 C26 118.5(2) no
C24 C25 H25 120.8 no
C26 C25 H25 120.8 no
N21 C26 C25 122.7(2) no
N21 C26 H26 118.6 no
C25 C26 H26 118.6 no
O31 C31 C32 124.0(2) no
O31 C31 C34 116.0(2) no
C32 C31 C34 120.0(2) no
C31 O31 V1 127.66(16) no
C33 C32 C31 124.6(2) no
C33 C32 H32 117.7 no
C31 C32 H32 117.7 no
O33 C33 C32 123.1(2) no
O33 C33 C35 116.3(2) no
C32 C33 C35 120.6(2) no
C33 O33 V1 129.18(16) no
C31 C34 H34A 109.5 no
C31 C34 H34B 109.5 no
H34A C34 H34B 109.5 no
C31 C34 H34C 109.5 no
H34A C34 H34C 109.5 no
H34B C34 H34C 109.5 no
C33 C35 H35A 109.5 no
C33 C35 H35B 109.5 no
H35A C35 H35B 109.5 no
C33 C35 H35C 109.5 no
H35A C35 H35C 109.5 no
H35B C35 H35C 109.5 no
O41 C41 C42 124.0(2) no
O41 C41 C44 115.6(2) no
C42 C41 C44 120.3(2) no
C41 O41 V1 129.15(16) no
C43 C42 C41 123.9(2) no
C43 C42 H42 118.0 no
C41 C42 H42 118.0 no
O43 C43 C42 123.7(2) no
O43 C43 C45 115.4(2) no
C42 C43 C45 120.8(2) no
C43 O43 V1 129.45(16) no
C41 C44 H44A 109.5 no
C41 C44 H44B 109.5 no
H44A C44 H44B 109.5 no
C41 C44 H44C 109.5 no
H44A C44 H44C 109.5 no
H44B C44 H44C 109.5 no
C43 C45 H45A 109.5 no
C43 C45 H45B 109.5 no
H45A C45 H45B 109.5 no
C43 C45 H45C 109.5 no
H45A C45 H45C 109.5 no
H45B C45 H45C 109.5 no
O1 Cl1 O3 109.39(17) no
O1 Cl1 O4 109.18(16) no
O3 Cl1 O4 108.58(15) no
O1 Cl1 O2 109.92(13) no
O3 Cl1 O2 109.82(13) no
O4 Cl1 O2 109.92(14) no
Cl2 C51 Cl3 110.46(16) no
Cl2 C51 H51A 109.6 no
Cl3 C51 H51A 109.6 no
Cl2 C51 H51B 109.6 no
Cl3 C51 H51B 109.6 no
H51A C51 H51B 108.1 no

loop_
_geom_bond_atom_site_label_1
_geom_bond_atom_site_label_2
_geom_bond_distance
_geom_bond_publ_flag
V1 O33 1.9487(17) y
V1 O43 1.9526(17) y
V1 O41 1.9694(16) y
V1 O31 1.9779(17) y
V1 N11 2.116(2) y
V1 N21 2.125(2) y
N11 C16 1.343(3) no
N11 C12 1.359(3) no
C12 C13 1.381(3) no
C12 C22 1.477(3) no
C13 C14 1.383(4) no
C13 H13 0.95 no
C14 C15 1.385(4) no
C14 H14 0.95 no
C15 C16 1.379(4) no
C15 H15 0.95 no
C16 H16 0.95 no
N21 C26 1.347(3) no
N21 C22 1.356(3) no
C22 C23 1.389(3) no
C23 C24 1.385(4) no
C23 H23 0.95 no
C24 C25 1.380(4) no
C24 H24 0.95 no
C25 C26 1.381(4) no
C25 H25 0.95 no
C26 H26 0.95 no
C31 O31 1.284(3) no
C31 C32 1.395(4) no
C31 C34 1.498(4) no
C32 C33 1.386(4) no
C32 H32 0.95 no
C33 O33 1.292(3) no
C33 C35 1.496(4) no
C34 H34A 0.98 no
C34 H34B 0.98 no
C34 H34C 0.98 no
C35 H35A 0.98 no
C35 H35B 0.98 no
C35 H35C 0.98 no
C41 O41 1.285(3) no
C41 C42 1.394(3) no
C41 C44 1.494(3) no
C42 C43 1.389(4) no
C42 H42 0.95 no
C43 O43 1.294(3) no
C43 C45 1.494(3) no
C44 H44A 0.98 no
C44 H44B 0.98 no
C44 H44C 0.98 no
C45 H45A 0.98 no
C45 H45B 0.98 no
C45 H45C 0.98 no
Cl1 O1 1.430(2) no
Cl1 O3 1.432(2) no
Cl1 O4 1.433(2) no
Cl1 O2 1.4366(19) no
C51 Cl2 1.759(3) no
C51 Cl3 1.765(3) no
C51 H51A 0.99 no
C51 H51B 0.99 no

loop_
_geom_hbond_atom_site_label_D
_geom_hbond_atom_site_label_H
_geom_hbond_atom_site_label_A
_geom_hbond_site_symmetry_A
_geom_hbond_distance_DH
_geom_hbond_distance_HA
_geom_hbond_distance_DA
_geom_hbond_angle_DHA
_geom_hbond_publ_flag
C16 H16 O4 1_565 0.95 2.51 3.349(4) 147 y
C25 H25 O1 . 0.95 2.41 3.285(4) 153 y
C26 H26 O2 . 0.95 2.47 3.249(3) 139 y
C51 H51A O43 . 0.99 2.53 3.429(4) 150 y
C51 H51B O2 . 0.99 2.59 3.404(4) 140 y
C51 H51B O3 . 0.99 2.44 3.397(4) 161 y

loop_
_geom_torsion_atom_site_label_1
_geom_torsion_atom_site_label_2
_geom_torsion_atom_site_label_3
_geom_torsion_atom_site_label_4
_geom_torsion
_geom_torsion_publ_flag
O33 V1 N11 C16 7.3(2) no
O43 V1 N11 C16 -142.2(3) no
O41 V1 N11 C16 -86.47(19) no
O31 V1 N11 C16 95.65(19) no
N21 V1 N11 C16 -179.6(2) no
O33 V1 N11 C12 -175.51(17) no
O43 V1 N11 C12 35.0(4) no
O41 V1 N11 C12 90.70(17) no
O31 V1 N11 C12 -87.17(17) no
N21 V1 N11 C12 -2.37(16) no
C16 N11 C12 C13 -0.9(3) no
V1 N11 C12 C13 -178.30(19) no
C16 N11 C12 C22 179.8(2) no
V1 N11 C12 C22 2.5(3) no
N11 C12 C13 C14 -0.6(4) no
C22 C12 C13 C14 178.5(2) no
C12 C13 C14 C15 1.2(4) no
C13 C14 C15 C16 -0.1(4) no
C12 N11 C16 C15 2.1(4) no
V1 N11 C16 C15 179.19(18) no
C14 C15 C16 N11 -1.5(4) no
O33 V1 N21 C26 -144.0(3) no
O43 V1 N21 C26 9.9(2) no
O41 V1 N21 C26 97.8(2) no
O31 V1 N21 C26 -81.62(19) no
N11 V1 N21 C26 -178.1(2) no
O33 V1 N21 C22 36.0(4) no
O43 V1 N21 C22 -170.05(17) no
O41 V1 N21 C22 -82.15(17) no
O31 V1 N21 C22 98.44(17) no
N11 V1 N21 C22 1.92(16) no
C26 N21 C22 C23 -0.4(3) no
V1 N21 C22 C23 179.52(18) no
C26 N21 C22 C12 178.8(2) no
V1 N21 C22 C12 -1.3(3) no
N11 C12 C22 N21 -0.8(3) no
C13 C12 C22 N21 180.0(2) no
N11 C12 C22 C23 178.4(2) no
C13 C12 C22 C23 -0.8(4) no
N21 C22 C23 C24 0.6(4) no
C12 C22 C23 C24 -178.5(2) no
C22 C23 C24 C25 -0.3(4) no
C23 C24 C25 C26 -0.3(4) no
C22 N21 C26 C25 -0.2(4) no
V1 N21 C26 C25 179.91(19) no
C24 C25 C26 N21 0.5(4) no
C32 C31 O31 V1 11.5(3) no
C34 C31 O31 V1 -170.41(17) no
O33 V1 O31 C31 -18.4(2) no
O43 V1 O31 C31 79.7(2) no
N11 V1 O31 C31 -111.5(2) no
N21 V1 O31 C31 172.5(2) no
O31 C31 C32 C33 4.1(4) no
C34 C31 C32 C33 -174.0(2) no
C31 C32 C33 O33 -4.8(4) no
C31 C32 C33 C35 173.5(2) no
C32 C33 O33 V1 -10.6(3) no
C35 C33 O33 V1 171.11(17) no
O43 V1 O33 C33 -73.3(2) no
O41 V1 O33 C33 -161.68(19) no
O31 V1 O33 C33 18.1(2) no
N11 V1 O33 C33 113.5(2) no
N21 V1 O33 C33 80.4(4) no
C42 C41 O41 V1 6.9(3) no
C44 C41 O41 V1 -176.63(16) no
O33 V1 O41 C41 84.82(19) no
O43 V1 O41 C41 -13.15(19) no
N11 V1 O41 C41 177.8(2) no
N21 V1 O41 C41 -106.01(19) no
O41 C41 C42 C43 4.4(4) no
C44 C41 C42 C43 -171.9(2) no
C41 C42 C43 O43 -3.2(4) no
C41 C42 C43 C45 174.5(2) no
C42 C43 O43 V1 -9.4(3) no
C45 C43 O43 V1 172.80(16) no
O33 V1 O43 C43 -79.4(2) no
O41 V1 O43 C43 14.4(2) no
O31 V1 O43 C43 -167.7(2) no
N11 V1 O43 C43 69.7(4) no
N21 V1 O43 C43 106.0(2) no
